data_7219454
loop_
_publ_author_name
'Theodorou, Eleni'
'Ioannidou, Heraklidia A.'
'Ioannou, Theodosia A.'
'Kalogirou, Andreas S.'
'Constantinides, Christos P.'
'Manoli, Maria'
'Koutentis, Panayiotis Andreas'
'Hayes, Sophia Charalambous'

_publ_section_title
;
 Spectroscopic characterization of C-4 substituted 3,5
 dichloro-4H-1,2,6-thiadiazines
;
_journal_name_full 'RSC Adv.'
_journal_paper_doi 10.1039/C4RA16144K
_journal_year 2015
_chemical_formula_moiety 'C4 H2 Cl2 N2 S'
_chemical_formula_sum 'C4 H2 Cl2 N2 S'
_chemical_formula_weight 181.04
_chemical_name_systematic '3,5-Dichloro-4-methylene-4H-1,2,6-thiadiazine '
_chemical_properties_physical 'Heat-sensitive, Light-sensitive'
_space_group_IT_number 14
_symmetry_cell_setting monoclinic
_symmetry_space_group_name_Hall '-P 2ybc'
_symmetry_space_group_name_H-M 'P 1 21/c 1'
_atom_sites_solution_hydrogens geom
_atom_sites_solution_primary direct
_atom_sites_solution_secondary difmap
_audit_creation_method SHELXL-97
_audit_update_record
;
2014-12-08 deposited with the CCDC.
2015-02-02 downloaded from the CCDC.
;
_cell_angle_alpha 90.00
_cell_angle_beta 99.086(14)
_cell_angle_gamma 90.00
_cell_formula_units_Z 4
_cell_length_a 3.8127(5)
_cell_length_b 17.606(2)
_cell_length_c 9.6396(14)
_cell_measurement_reflns_used 881
_cell_measurement_temperature 100.05(10)
_cell_measurement_theta_max 66.9589
_cell_measurement_theta_min 4.6417
_cell_volume 638.95(15)
_computing_structure_refinement 'SHELXL-97 (Sheldrick, 1997)'
_computing_structure_solution 'SHELXS-97 (Sheldrick, 1990)'
_diffrn_ambient_temperature 100(2)
_diffrn_detector_area_resol_mean 10.4223
_diffrn_measured_fraction_theta_full 0.991
_diffrn_measured_fraction_theta_max 0.991
_diffrn_measurement_device_type 'SuperNova, Dual, Cu at zero, Atlas'
_diffrn_measurement_method '\w scans'
_diffrn_radiation_monochromator mirror
_diffrn_radiation_source 'SuperNova (Cu) X-ray Source'
_diffrn_radiation_type CuK\a
_diffrn_radiation_wavelength 1.54184
_diffrn_reflns_av_R_equivalents 0.0353
_diffrn_reflns_av_sigmaI/netI 0.0412
_diffrn_reflns_limit_h_max 4
_diffrn_reflns_limit_h_min -4
_diffrn_reflns_limit_k_max 21
_diffrn_reflns_limit_k_min -20
_diffrn_reflns_limit_l_max 7
_diffrn_reflns_limit_l_min -11
_diffrn_reflns_number 2048
_diffrn_reflns_theta_full 67.00
_diffrn_reflns_theta_max 67.00
_diffrn_reflns_theta_min 5.02
_exptl_absorpt_coefficient_mu 11.366
_exptl_absorpt_correction_T_max 1.00000
_exptl_absorpt_correction_T_min 0.67039
_exptl_absorpt_correction_type multi-scan
_exptl_absorpt_process_details 'Empirical absorption correction (CrysAlis RED, Oxford Diffraction)'
_exptl_crystal_colour yellow
_exptl_crystal_density_diffrn 1.882
_exptl_crystal_density_method 'not measured'
_exptl_crystal_description rod
_exptl_crystal_F_000 360
_exptl_crystal_size_max 0.15
_exptl_crystal_size_mid 0.09
_exptl_crystal_size_min 0.02
_refine_diff_density_max 0.679
_refine_diff_density_min -0.414
_refine_diff_density_rms 0.134
_refine_ls_extinction_method none
_refine_ls_goodness_of_fit_ref 1.089
_refine_ls_hydrogen_treatment constr
_refine_ls_matrix_type full
_refine_ls_number_parameters 82
_refine_ls_number_reflns 1129
_refine_ls_number_restraints 0
_refine_ls_restrained_S_all 1.089
_refine_ls_R_factor_all 0.0552
_refine_ls_R_factor_gt 0.0474
_refine_ls_shift/su_max 0.001
_refine_ls_shift/su_mean 0.000
_refine_ls_structure_factor_coef Fsqd
_refine_ls_weighting_details 'calc w=1/[\s^2^(Fo^2^)+(0.0948P)^2^+0.0000P] where P=(Fo^2^+2Fc^2^)/3'
_refine_ls_weighting_scheme calc
_refine_ls_wR_factor_gt 0.1362
_refine_ls_wR_factor_ref 0.1434
_reflns_number_gt 957
_reflns_number_total 1129
_reflns_threshold_expression >2sigma(I)
_cod_data_source_file c4ra16144k2.cif
_cod_data_source_block shelxl
_cod_depositor_comments
;
The following automatic conversions were performed:

'_symmetry_cell_setting' value 'Monoclinic' changed to 'monoclinic'
according to
/usr/data/users/saulius/crontab/automatic-downloads/rss-feeds/RSC/lib/dictionaries/cif_core.dic
dictionary named 'cif_core.dic' version 2.4.2 from 2011-04-26.

Automatic conversion script
Id: cif_fix_values 3008 2015-01-20 13:52:24Z robertas 
;
_cod_original_cell_volume 638.96(15)
_cod_original_sg_symbol_H-M 'P 21/c'
_cod_database_code 7219454

loop_
_symmetry_equiv_pos_as_xyz
'x, y, z'
'-x, y+1/2, -z+1/2'
'-x, -y, -z'
'x, -y-1/2, z-1/2'

loop_
_atom_site_label
_atom_site_type_symbol
_atom_site_fract_x
_atom_site_fract_y
_atom_site_fract_z
_atom_site_U_iso_or_equiv
_atom_site_adp_type
_atom_site_occupancy
_atom_site_symmetry_multiplicity
_atom_site_calc_flag
_atom_site_refinement_flags
C1 C -0.0903(10) 0.1347(2) 0.7305(4) 0.0224(8) Uani 1 1 d .
C2 C 0.0407(10) 0.0590(2) 0.7789(4) 0.0215(8) Uani 1 1 d .
C3 C 0.0606(10) 0.1964(2) 0.8241(4) 0.0245(8) Uani 1 1 d .
C4 C -0.3171(11) 0.1456(2) 0.6109(4) 0.0288(9) Uani 1 1 d .
H4A H -0.3878 0.1945 0.5828 0.035 Uiso 1 1 calc R
H4B H -0.4037 0.1042 0.5560 0.035 Uiso 1 1 calc R
N1 N 0.2515(8) 0.04207(18) 0.8906(3) 0.0227(7) Uani 1 1 d .
N2 N 0.2696(9) 0.19163(19) 0.9397(4) 0.0250(7) Uani 1 1 d .
S1 S 0.4189(2) 0.10820(5) 1.00436(10) 0.0235(3) Uani 1 1 d .
Cl1 Cl -0.1111(2) -0.01823(5) 0.67302(10) 0.0275(3) Uani 1 1 d .
Cl2 Cl -0.0670(3) 0.28852(5) 0.77154(10) 0.0293(3) Uani 1 1 d .

loop_
_atom_site_aniso_label
_atom_site_aniso_U_11
_atom_site_aniso_U_22
_atom_site_aniso_U_33
_atom_site_aniso_U_23
_atom_site_aniso_U_13
_atom_site_aniso_U_12
C1 0.0188(18) 0.023(2) 0.0254(19) -0.0010(17) 0.0042(14) 0.0022(14)
C2 0.0189(17) 0.0202(18) 0.0258(18) -0.0013(15) 0.0045(14) -0.0002(14)
C3 0.0230(18) 0.0202(18) 0.030(2) 0.0002(17) 0.0044(16) 0.0027(15)
C4 0.0270(19) 0.0271(19) 0.031(2) 0.0028(17) -0.0010(16) 0.0030(16)
N1 0.0221(15) 0.0213(15) 0.0242(16) -0.0001(13) 0.0022(12) 0.0021(13)
N2 0.0229(16) 0.0230(15) 0.0286(17) 0.0013(14) 0.0030(13) -0.0005(13)
S1 0.0240(5) 0.0210(5) 0.0238(5) 0.0004(4) -0.0012(4) -0.0003(3)
Cl1 0.0300(5) 0.0229(6) 0.0276(6) -0.0036(4) -0.0015(4) -0.0016(3)
Cl2 0.0308(6) 0.0200(5) 0.0359(6) 0.0034(4) 0.0016(4) 0.0016(3)

loop_
_atom_type_symbol
_atom_type_description
_atom_type_scat_dispersion_real
_atom_type_scat_dispersion_imag
_atom_type_scat_source
C C 0.0181 0.0091 'International Tables Vol C Tables 4.2.6.8 and 6.1.1.4'
H H 0.0000 0.0000 'International Tables Vol C Tables 4.2.6.8 and 6.1.1.4'
N N 0.0311 0.0180 'International Tables Vol C Tables 4.2.6.8 and 6.1.1.4'
S S 0.3331 0.5567 'International Tables Vol C Tables 4.2.6.8 and 6.1.1.4'
Cl Cl 0.3639 0.7018 'International Tables Vol C Tables 4.2.6.8 and 6.1.1.4'

loop_
_geom_angle_atom_site_label_1
_geom_angle_atom_site_label_2
_geom_angle_atom_site_label_3
_geom_angle
C4 C1 C3 123.9(4)
C4 C1 C2 122.8(4)
C3 C1 C2 113.2(3)
N1 C2 C1 128.1(4)
N1 C2 Cl1 114.8(3)
C1 C2 Cl1 117.1(3)
N2 C3 C1 128.4(4)
N2 C3 Cl2 115.2(3)
C1 C3 Cl2 116.4(3)
C1 C4 H4A 120.0
C1 C4 H4B 120.0
H4A C4 H4B 120.0
C2 N1 S1 121.4(3)
C3 N2 S1 121.3(3)
N1 S1 N2 107.45(17)

loop_
_geom_bond_atom_site_label_1
_geom_bond_atom_site_label_2
_geom_bond_distance
C1 C4 1.341(6)
C1 C3 1.471(6)
C1 C2 1.473(5)
C2 N1 1.273(5)
C2 Cl1 1.743(4)
C3 N2 1.266(5)
C3 Cl2 1.745(4)
C4 H4A 0.9300
C4 H4B 0.9300
N1 S1 1.656(3)
N2 S1 1.661(3)
